data_9014119
loop_
_publ_author_name
'Brese, N. E.'
'O'Keeffe M'
'Ramakrishna, B. L.'
'von Dreele, R. B.'

_publ_section_title
;
 Low-temperature structures of CuO and AgO and their
 relationships to those of MgO and PdO
 Note: T = 9 K
;
_journal_name_full 'Journal of Solid State Chemistry'
_journal_page_first 184
_journal_page_last 190
_journal_paper_doi 10.1016/0022-4596(90)90310-T
_journal_volume 89
_journal_year 1990
_chemical_compound_source Synthetic
_chemical_formula_sum 'Ag O'
_space_group_IT_number 14
_symmetry_space_group_name_Hall '-P 2ybc'
_symmetry_space_group_name_H-M 'P 1 21/c 1'
_cell_angle_alpha 90
_cell_angle_beta 107.663
_cell_angle_gamma 90
_cell_length_a 5.8517
_cell_length_b 3.4674
_cell_length_c 5.4838
_cell_formula_units_Z 4
_cell_volume 106.022
_database_code_amcsd 0018807
_exptl_crystal_density_diffrn 7.760
_cod_database_code 9014119
_amcsd_formula_title AgO

loop_
_space_group_symop_operation_xyz
x,y,z
x,1/2-y,1/2+z
-x,1/2+y,1/2-z
-x,-y,-z

loop_
_atom_site_label
_atom_site_fract_x
_atom_site_fract_y
_atom_site_fract_z
_atom_site_U_iso_or_equiv
Ag1 0.00000 0.00000 0.00000 0.00130
Ag2 0.50000 0.00000 0.50000 0.00170
O 0.29490 0.34700 0.21870 0.00100

loop_
_cod_related_entry_id
_cod_related_entry_database
_cod_related_entry_code
1 AMCSD 0018807

_cod_duplicate_entry 1509688
